data_7211196
loop_
_publ_author_name
'Pr\"asang, Carsten'
'McAllister, Linda J.'
'Whitwood, Adrian C.'
'Bruce, Duncan W.'

_publ_section_title
;
 1&#x2009;:&#x2009;1 and 2&#x2009;:&#x2009;1 co-crystals of
 alkoxystilbazoles with tetrafluoroiodobenzenes: halogen bonding, a rare
 Carene--H&#x22EF;N hydrogen bond and unsymmetric iodine&#x22EF;pyridine
 interactions
;
_journal_issue 44
_journal_name_full CrystEngComm
_journal_page_first 8947
_journal_paper_doi 10.1039/c3ce41454j
_journal_volume 15
_journal_year 2013
_chemical_formula_moiety 'C23 H20 F4 I N O'
_chemical_formula_sum 'C23 H20 F4 I N O'
_chemical_formula_weight 529.30
_chemical_name_systematic
;
?
;
_space_group_crystal_system triclinic
_space_group_IT_number 2
_space_group_name_Hall '-P 1'
_space_group_name_H-M_alt 'P -1'
_symmetry_space_group_name_Hall '-P 1'
_symmetry_space_group_name_H-M 'P -1'
_atom_sites_solution_hydrogens geom
_atom_sites_solution_primary direct
_atom_sites_solution_secondary difmap
_audit_creation_date 2012-10-26
_audit_creation_method
;
Olex2 1.2
(compiled May 9 2012 12:37:22, GUI svn.r4230)
;
_cell_angle_alpha 88.044(2)
_cell_angle_beta 89.076(2)
_cell_angle_gamma 76.708(2)
_cell_formula_units_Z 2
_cell_length_a 4.7732(6)
_cell_length_b 9.5951(13)
_cell_length_c 23.780(3)
_cell_measurement_reflns_used 5782
_cell_measurement_temperature 110(2)
_cell_measurement_theta_max 28.35
_cell_measurement_theta_min 2.37
_cell_volume 1059.3(2)
_computing_cell_refinement 'SAINT v6.28A (Bruker, 2002)'
_computing_data_collection 'SMART v5.625 (Bruker, 2001)'
_computing_data_reduction 'SAINT v6.28A (Bruker, 2002)'
_computing_molecular_graphics
;
O. V. Dolomanov, L. J. Bourhis, R. J. Gildea, J. A. K. Howard and H. Puschmann,
OLEX2: a complete structure solution, refinement and analysis program.
J. Appl. Cryst. (2009). 42, 339-341.
;
_computing_publication_material
;
O. V. Dolomanov, L. J. Bourhis, R. J. Gildea, J. A. K. Howard and H. Puschmann,
OLEX2: a complete structure solution, refinement and analysis program.
J. Appl. Cryst. (2009). 42, 339-341.
;
_computing_structure_refinement
;
SHELXL, G.M. Sheldrick, Acta Cryst.
(2008). A64, 112-122
;
_computing_structure_solution
;
SHELXS, G.M. Sheldrick, Acta Cryst.
(2008). A64, 112-122
;
_diffrn_ambient_temperature 110
_diffrn_measured_fraction_theta_full 0.983
_diffrn_measured_fraction_theta_max 0.983
_diffrn_measurement_device_type 'CCD area detector'
_diffrn_measurement_method 'phi and omega scans'
_diffrn_radiation_monochromator graphite
_diffrn_radiation_type MoK\a
_diffrn_radiation_wavelength 0.71073
_diffrn_reflns_av_R_equivalents 0.0196
_diffrn_reflns_av_unetI/netI 0.0326
_diffrn_reflns_limit_h_max 6
_diffrn_reflns_limit_h_min -6
_diffrn_reflns_limit_k_max 12
_diffrn_reflns_limit_k_min -12
_diffrn_reflns_limit_l_max 31
_diffrn_reflns_limit_l_min -31
_diffrn_reflns_number 10664
_diffrn_reflns_theta_full 28.35
_diffrn_reflns_theta_max 28.35
_diffrn_reflns_theta_min 0.86
_diffrn_source 'fine-focus sealed tube'
_diffrn_source_current 30.0
_diffrn_source_power 1.5
_diffrn_source_target Mo
_diffrn_source_voltage 50.0
_exptl_absorpt_coefficient_mu 1.561
_exptl_absorpt_correction_T_max 1
_exptl_absorpt_correction_T_min 0.775171
_exptl_absorpt_correction_type multi-scan
_exptl_absorpt_process_details
;
SADABS v.2.03 (Bruker,200?) was used for absorption correction.
R(int) was 0.0807 before and 0.0218 after correction.
The Ratio of minimum to maximum transmission is 0.7752.
The \l/2 correction factor is 0.0015.
;
_exptl_crystal_colour white
_exptl_crystal_colour_primary white
_exptl_crystal_density_diffrn 1.659
_exptl_crystal_density_method 'not measured'
_exptl_crystal_description plate
_exptl_crystal_F_000 524
_exptl_crystal_size_max 0.42
_exptl_crystal_size_mid 0.17
_exptl_crystal_size_min 0.04
_refine_diff_density_max 1.512
_refine_diff_density_min -1.185
_refine_diff_density_rms 0.094
_refine_ls_extinction_method none
_refine_ls_goodness_of_fit_ref 1.119
_refine_ls_hydrogen_treatment constr
_refine_ls_matrix_type full
_refine_ls_number_parameters 401
_refine_ls_number_reflns 5207
_refine_ls_number_restraints 10
_refine_ls_restrained_S_all 1.131
_refine_ls_R_factor_all 0.0469
_refine_ls_R_factor_gt 0.0377
_refine_ls_shift/su_max 0.001
_refine_ls_shift/su_mean 0.000
_refine_ls_structure_factor_coef Fsqd
_refine_ls_weighting_details 'calc w=1/[\s^2^(Fo^2^)+(0.0325P)^2^+1.6052P] where P=(Fo^2^+2Fc^2^)/3'
_refine_ls_weighting_scheme calc
_refine_ls_wR_factor_gt 0.0844
_refine_ls_wR_factor_ref 0.0922
_reflns_number_gt 4536
_reflns_number_total 5207
_reflns_threshold_expression >2sigma(I)
_cod_data_source_file c3ce41454j.txt
_cod_data_source_block dwb0703m
_cod_depositor_comments
;
The following automatic conversions were performed:

'_diffrn_source_target' value 'MO' changed to 'Mo' according to
/home/saulius/struct/CIF-dictionaries/cif_core.dic dictionary named
'cif_core.dic' version 2.4.2 from 2011-04-26.

Automatic conversion script
Id: cif_fix_values 1891 2012-01-12 08:04:46Z andrius 
;
_cod_database_code 7211196
_refinement_special_details
;
The stilbazole is disordered and modelled in two positions, differing by
rotation about the 1,4 axis. These were found to have equal occupancy.
For each stilbazole position there was further disorder of the central
double bond. In each case this was modelled in two positions with
refined occupancies of 0.311:0.185(7) and 0.435:0.065(6). The various
central C(12)=C(13) bonds were restrained to have equal lengths and
the ADP of the 4 C12 atoms were constrained to be identical as were
the 4 C13. For the butyl chain, the pairs of C-O and C-C bonds were
restrained to have equal lengths.
;

loop_
_space_group_symop_id
_space_group_symop_operation_xyz
1 'x, y, z'
2 '-x, -y, -z'

loop_
_atom_site_label
_atom_site_type_symbol
_atom_site_fract_x
_atom_site_fract_y
_atom_site_fract_z
_atom_site_U_iso_or_equiv
_atom_site_adp_type
_atom_site_occupancy
_atom_site_symmetry_multiplicity
_atom_site_calc_flag
_atom_site_refinement_flags
_atom_site_disorder_assembly
_atom_site_disorder_group
C1 C -0.1448(7) 0.6558(3) 0.13547(16) 0.0371(7) Uani 1 1 d . . .
C2 C -0.3911(8) 0.7616(4) 0.12289(17) 0.0411(8) Uani 1 1 d . . .
C3 C -0.4419(9) 0.8147(4) 0.0686(2) 0.0494(10) Uani 1 1 d . . .
C4 C -0.2559(10) 0.7672(4) 0.02520(19) 0.0532(10) Uani 1 1 d . . .
H4 H -0.2935 0.8050 -0.0121 0.064 Uiso 1 1 calc R . .
C5 C -0.0123(10) 0.6627(4) 0.03759(18) 0.0483(9) Uani 1 1 d . . .
C6 C 0.0411(8) 0.6079(4) 0.09173(17) 0.0417(8) Uani 1 1 d . . .
C7 C 0.0946(13) 0.5351(7) 0.3761(3) 0.0313(13) Uani 0.50 1 d P A 1
H7 H 0.0096 0.6347 0.3726 0.038 Uiso 0.50 1 calc PR A 1
C7A C -0.0737(14) 0.4672(7) 0.3666(3) 0.0330(13) Uani 0.50 1 d P A 2
H7A H -0.2682 0.5141 0.3592 0.040 Uiso 0.50 1 calc PR A 2
C8 C 0.1997(15) 0.4839(9) 0.4275(3) 0.0424(17) Uani 0.50 1 d P A 1
H8 H 0.2013 0.5465 0.4576 0.051 Uiso 0.50 1 calc PR A 1
C8A C -0.0007(14) 0.4169(7) 0.4195(3) 0.0328(13) Uani 0.50 1 d P A 2
H8A H -0.1452 0.4288 0.4481 0.039 Uiso 0.50 1 calc PR A 2
C9 C 0.2999(8) 0.3435(4) 0.43408(15) 0.0405(8) Uani 1 1 d . . .
C10 C 0.3112(15) 0.2514(8) 0.3907(4) 0.048(2) Uani 0.50 1 d P A 1
H10 H 0.3880 0.1512 0.3952 0.058 Uiso 0.50 1 calc PR A 1
C10A C 0.4787(14) 0.3359(7) 0.3871(3) 0.0370(15) Uani 0.50 1 d P A 2
H10A H 0.6760 0.2894 0.3913 0.044 Uiso 0.50 1 calc PR A 2
C11 C 0.2024(14) 0.3148(6) 0.3395(3) 0.0307(13) Uani 0.50 1 d P A 1
H11 H 0.2007 0.2521 0.3095 0.037 Uiso 0.50 1 calc PR A 1
C11A C 0.3856(14) 0.3922(8) 0.3348(3) 0.0362(14) Uani 0.50 1 d P A 2
H11A H 0.5169 0.3877 0.3041 0.043 Uiso 0.50 1 calc PR A 2
C12 C 0.426(3) 0.3135(14) 0.4965(6) 0.0235(14) Uani 0.311(7) 1 d PD A 1
H12 H 0.3924 0.3893 0.5222 0.028 Uiso 0.311(7) 1 calc PR A 1
C12A C 0.3438(19) 0.2906(10) 0.4894(4) 0.0235(14) Uani 0.434(7) 1 d PD A 2
H12A H 0.1880 0.3083 0.5155 0.028 Uiso 0.434(7) 1 calc PR A 2
C12B C 0.465(4) 0.225(2) 0.4782(7) 0.0235(14) Uani 0.189(7) 1 d PD A 3
H12B H 0.5871 0.1403 0.4643 0.028 Uiso 0.189(7) 1 calc PR A 3
C12C C 0.538(11) 0.255(6) 0.4737(11) 0.0235(14) Uani 0.066(7) 1 d PD A 4
H12C H 0.6919 0.1849 0.4585 0.028 Uiso 0.066(7) 1 calc PR A 4
C13 C 0.576(4) 0.1862(18) 0.5128(12) 0.0225(17) Uani 0.311(7) 1 d PD A 1
H13 H 0.6173 0.1120 0.4864 0.027 Uiso 0.311(7) 1 calc PR A 1
C13A C 0.599(3) 0.2159(13) 0.5059(8) 0.0225(17) Uani 0.434(7) 1 d PD A 2
H13A H 0.7482 0.1965 0.4783 0.027 Uiso 0.434(7) 1 calc PR A 2
C13B C 0.438(11) 0.239(5) 0.5318(10) 0.0225(17) Uani 0.066(7) 1 d PD A 3
H13B H 0.2723 0.2992 0.5479 0.027 Uiso 0.066(7) 1 calc PR A 3
C13C C 0.526(4) 0.276(2) 0.5274(7) 0.0225(17) Uani 0.189(7) 1 d PD A 4
H13C H 0.4232 0.3649 0.5414 0.027 Uiso 0.189(7) 1 calc PR A 4
C14 C 0.6768(8) 0.1570(4) 0.56740(16) 0.0412(8) Uani 1 1 d . . .
C15 C 0.6551(14) 0.2437(9) 0.6185(4) 0.051(2) Uani 0.50 1 d P A 1
H15 H 0.5656 0.3428 0.6152 0.061 Uiso 0.50 1 calc PR A 1
C15A C 0.4803(14) 0.1674(6) 0.6096(3) 0.0331(14) Uani 0.50 1 d P A 2
H15A H 0.2823 0.2071 0.6024 0.040 Uiso 0.50 1 calc PR A 2
C16 C 0.7577(13) 0.1883(7) 0.6706(3) 0.0331(13) Uani 0.50 1 d P A 1
H16 H 0.7434 0.2476 0.7022 0.040 Uiso 0.50 1 calc PR A 1
C16A C 0.5709(13) 0.1195(7) 0.6633(3) 0.0309(13) Uani 0.50 1 d P A 2
H16A H 0.4350 0.1313 0.6934 0.037 Uiso 0.50 1 calc PR A 2
C17 C 0.8758(7) 0.0505(3) 0.67464(13) 0.0297(6) Uani 1 1 d . . .
C18 C 0.9083(14) -0.0450(8) 0.6299(3) 0.0341(14) Uani 0.50 1 d P A 1
H18 H 0.9927 -0.1445 0.6347 0.041 Uiso 0.50 1 calc PR A 1
C18A C 1.0586(13) 0.0483(6) 0.6282(3) 0.0291(12) Uani 0.50 1 d P A 2
H18A H 1.2593 0.0119 0.6334 0.035 Uiso 0.50 1 calc PR A 2
C19 C 0.8076(16) 0.0174(10) 0.5784(3) 0.048(2) Uani 0.50 1 d P A 1
H19 H 0.8328 -0.0443 0.5474 0.057 Uiso 0.50 1 calc PR A 1
C19A C 0.9624(14) 0.0967(6) 0.5747(3) 0.0304(13) Uani 0.50 1 d P A 2
H19A H 1.0929 0.0881 0.5437 0.037 Uiso 0.50 1 calc PR A 2
C20 C 1.1199(16) -0.1461(6) 0.7363(3) 0.0412(16) Uani 0.50 1 d PD A 1
H20A H 1.2473 -0.1746 0.7034 0.049 Uiso 0.50 1 calc PR A 1
H20B H 0.9814 -0.2087 0.7385 0.049 Uiso 0.50 1 calc PR A 1
C20A C 1.2529(12) -0.0164(8) 0.7415(3) 0.0366(14) Uani 0.50 1 d PD A 2
H20C H 1.3205 0.0725 0.7338 0.044 Uiso 0.50 1 calc PR A 2
H20D H 1.3751 -0.0950 0.7202 0.044 Uiso 0.50 1 calc PR A 2
C21 C 1.3004(15) -0.1710(8) 0.7888(3) 0.0410(16) Uani 0.50 1 d PD A 1
H21A H 1.3999 -0.2735 0.7920 0.049 Uiso 0.50 1 calc PR A 1
H21B H 1.4494 -0.1144 0.7854 0.049 Uiso 0.50 1 calc PR A 1
C21A C 1.2585(15) -0.0535(7) 0.8036(3) 0.0374(15) Uani 0.50 1 d PD A 2
H21C H 1.4545 -0.0586 0.8178 0.045 Uiso 0.50 1 calc PR A 2
H21D H 1.1247 0.0245 0.8232 0.045 Uiso 0.50 1 calc PR A 2
C22 C 1.1265(15) -0.1305(11) 0.8413(3) 0.048(2) Uani 0.50 1 d PD A 1
H22A H 0.9842 -0.1907 0.8458 0.057 Uiso 0.50 1 calc PR A 1
H22B H 1.0189 -0.0293 0.8373 0.057 Uiso 0.50 1 calc PR A 1
C22A C 1.177(2) -0.1924(8) 0.8182(4) 0.0433(18) Uani 0.50 1 d PD A 2
H22C H 1.3055 -0.2708 0.7978 0.052 Uiso 0.50 1 calc PR A 2
H22D H 0.9771 -0.1866 0.8061 0.052 Uiso 0.50 1 calc PR A 2
C23 C 1.313(2) -0.1488(10) 0.8944(3) 0.055(2) Uani 0.50 1 d PD A 1
H23A H 1.1978 -0.1024 0.9259 0.083 Uiso 0.50 1 calc PR A 1
H23B H 1.4771 -0.1045 0.8875 0.083 Uiso 0.50 1 calc PR A 1
H23C H 1.3846 -0.2510 0.9036 0.083 Uiso 0.50 1 calc PR A 1
C23A C 1.201(2) -0.2260(11) 0.8820(3) 0.060(2) Uani 0.50 1 d PD A 2
H23D H 1.3978 -0.2297 0.8941 0.090 Uiso 0.50 1 calc PR A 2
H23E H 1.1538 -0.3187 0.8904 0.090 Uiso 0.50 1 calc PR A 2
H23F H 1.0662 -0.1510 0.9021 0.090 Uiso 0.50 1 calc PR A 2
F1 F -0.5797(5) 0.8113(2) 0.16388(11) 0.0512(6) Uani 1 1 d . . .
F2 F -0.6833(6) 0.9177(3) 0.05852(13) 0.0677(8) Uani 1 1 d . . .
F3 F 0.1780(7) 0.6120(3) -0.00331(12) 0.0673(7) Uani 1 1 d . . .
F4 F 0.2825(5) 0.5059(2) 0.10107(11) 0.0550(6) Uani 1 1 d . . .
I1 I -0.05539(5) 0.57387(2) 0.217248(11) 0.04009(9) Uani 1 1 d . A .
N1 N 0.1000(6) 0.4547(3) 0.32813(13) 0.0370(6) Uani 1 1 d . . .
O1 O 0.9598(6) 0.0028(3) 0.72722(10) 0.0390(5) Uani 1 1 d D A .

loop_
_atom_site_aniso_label
_atom_site_aniso_U_11
_atom_site_aniso_U_22
_atom_site_aniso_U_33
_atom_site_aniso_U_23
_atom_site_aniso_U_13
_atom_site_aniso_U_12
C1 0.0368(17) 0.0239(14) 0.053(2) 0.0007(14) -0.0123(15) -0.0103(13)
C2 0.0399(18) 0.0266(15) 0.058(2) 0.0003(15) -0.0125(17) -0.0088(14)
C3 0.044(2) 0.0305(17) 0.075(3) 0.0088(18) -0.023(2) -0.0126(15)
C4 0.069(3) 0.041(2) 0.055(2) 0.0083(18) -0.021(2) -0.0219(19)
C5 0.061(2) 0.0367(19) 0.050(2) -0.0071(17) -0.0005(19) -0.0163(17)
C6 0.0436(19) 0.0248(15) 0.058(2) -0.0015(15) -0.0086(17) -0.0090(14)
C7 0.027(3) 0.027(3) 0.040(4) 0.001(3) 0.001(3) -0.008(2)
C7A 0.029(3) 0.025(3) 0.045(4) -0.002(3) -0.001(3) -0.006(2)
C8 0.037(4) 0.069(5) 0.028(3) -0.010(3) 0.001(3) -0.026(3)
C8A 0.036(3) 0.031(3) 0.035(3) -0.005(3) 0.008(3) -0.015(3)
C9 0.0416(19) 0.047(2) 0.0377(19) 0.0110(16) -0.0034(15) -0.0208(16)
C10 0.029(3) 0.030(3) 0.081(6) 0.021(4) 0.011(3) 0.000(3)
C10A 0.028(3) 0.032(3) 0.049(4) 0.001(3) -0.009(3) -0.003(3)
C11 0.041(3) 0.022(3) 0.034(3) 0.000(2) 0.013(3) -0.018(2)
C11A 0.032(3) 0.043(4) 0.034(3) 0.001(3) 0.005(3) -0.010(3)
C12 0.021(5) 0.027(3) 0.024(3) -0.007(2) 0.002(3) -0.008(3)
C12A 0.021(5) 0.027(3) 0.024(3) -0.007(2) 0.002(3) -0.008(3)
C12B 0.021(5) 0.027(3) 0.024(3) -0.007(2) 0.002(3) -0.008(3)
C12C 0.021(5) 0.027(3) 0.024(3) -0.007(2) 0.002(3) -0.008(3)
C13 0.026(3) 0.019(5) 0.025(5) -0.001(3) 0.005(3) -0.011(3)
C13A 0.026(3) 0.019(5) 0.025(5) -0.001(3) 0.005(3) -0.011(3)
C13B 0.026(3) 0.019(5) 0.025(5) -0.001(3) 0.005(3) -0.011(3)
C13C 0.026(3) 0.019(5) 0.025(5) -0.001(3) 0.005(3) -0.011(3)
C14 0.0356(17) 0.050(2) 0.043(2) 0.0129(16) -0.0074(15) -0.0210(16)
C15 0.018(3) 0.054(4) 0.077(6) 0.039(4) -0.006(3) -0.005(3)
C15A 0.029(3) 0.023(3) 0.046(4) 0.001(3) -0.011(3) -0.003(2)
C16 0.029(3) 0.030(3) 0.039(4) 0.007(3) -0.001(3) -0.002(2)
C16A 0.023(3) 0.033(3) 0.036(3) -0.003(3) 0.001(2) -0.006(2)
C17 0.0283(14) 0.0343(16) 0.0290(16) -0.0001(12) -0.0010(12) -0.0125(12)
C18 0.032(3) 0.043(4) 0.032(3) -0.007(3) -0.001(3) -0.016(3)
C18A 0.026(3) 0.025(3) 0.037(3) 0.001(2) 0.000(2) -0.007(2)
C19 0.042(4) 0.090(6) 0.022(3) -0.001(3) -0.003(3) -0.039(4)
C19A 0.036(3) 0.026(3) 0.031(3) 0.001(2) 0.003(3) -0.010(2)
C20 0.044(4) 0.035(3) 0.039(4) 0.001(3) -0.007(3) 0.004(3)
C20A 0.031(3) 0.037(3) 0.041(4) 0.005(3) -0.002(3) -0.007(3)
C21 0.034(3) 0.039(4) 0.045(4) 0.011(3) -0.004(3) 0.003(3)
C21A 0.037(3) 0.036(4) 0.040(4) -0.005(3) -0.003(3) -0.008(3)
C22 0.033(4) 0.060(6) 0.045(5) 0.014(4) -0.007(4) 0.000(4)
C22A 0.055(5) 0.036(4) 0.039(5) 0.002(3) 0.001(4) -0.011(4)
C23 0.070(6) 0.046(5) 0.041(4) 0.005(4) -0.026(4) 0.004(4)
C23A 0.069(6) 0.061(6) 0.041(5) 0.013(4) 0.002(4) 0.002(5)
F1 0.0365(11) 0.0392(11) 0.0738(16) 0.0005(11) -0.0026(11) -0.0002(9)
F2 0.0546(15) 0.0464(13) 0.097(2) 0.0244(14) -0.0317(14) -0.0035(11)
F3 0.090(2) 0.0558(15) 0.0579(16) -0.0091(12) 0.0090(14) -0.0194(14)
F4 0.0477(13) 0.0351(11) 0.0757(17) 0.0016(11) 0.0034(12) 0.0032(9)
I1 0.03567(12) 0.03111(12) 0.05447(16) 0.00889(9) -0.00902(9) -0.01060(8)
N1 0.0356(15) 0.0327(14) 0.0424(17) 0.0044(12) -0.0108(13) -0.0076(12)
O1 0.0481(14) 0.0427(14) 0.0290(12) 0.0031(10) -0.0023(10) -0.0164(11)

loop_
_atom_type_symbol
_atom_type_description
_atom_type_scat_dispersion_real
_atom_type_scat_dispersion_imag
_atom_type_scat_source
C C 0.0033 0.0016 'International Tables Vol C Tables 4.2.6.8 and 6.1.1.4'
H H 0.0000 0.0000 'International Tables Vol C Tables 4.2.6.8 and 6.1.1.4'
F F 0.0171 0.0103 'International Tables Vol C Tables 4.2.6.8 and 6.1.1.4'
I I -0.4742 1.8119 'International Tables Vol C Tables 4.2.6.8 and 6.1.1.4'
N N 0.0061 0.0033 'International Tables Vol C Tables 4.2.6.8 and 6.1.1.4'
O O 0.0106 0.0060 'International Tables Vol C Tables 4.2.6.8 and 6.1.1.4'

loop_
_geom_angle_atom_site_label_1
_geom_angle_atom_site_label_2
_geom_angle_atom_site_label_3
_geom_angle
C2 C1 I1 121.8(3)
C6 C1 C2 117.4(4)
C6 C1 I1 120.8(3)
C3 C2 C1 120.4(4)
F1 C2 C1 119.8(3)
F1 C2 C3 119.9(3)
C4 C3 C2 122.1(4)
F2 C3 C2 118.2(4)
F2 C3 C4 119.7(4)
C3 C4 H4 121.2
C3 C4 C5 117.6(4)
C5 C4 H4 121.2
C4 C5 C6 121.0(4)
F3 C5 C4 120.2(4)
F3 C5 C6 118.8(4)
C1 C6 C5 121.5(3)
F4 C6 C1 120.3(3)
F4 C6 C5 118.2(4)
C8 C7 H7 117.0
C8 C7 N1 126.0(6)
N1 C7 H7 117.0
C8A C7A H7A 118.7
N1 C7A H7A 118.7
N1 C7A C8A 122.5(6)
C7 C8 H8 121.3
C9 C8 C7 117.5(6)
C9 C8 H8 121.3
C7A C8A H8A 119.2
C7A C8A C9 121.6(6)
C9 C8A H8A 119.2
C8 C9 C8A 54.2(4)
C8 C9 C10 122.4(5)
C8 C9 C10A 93.3(5)
C8 C9 C12 107.3(6)
C8 C9 C12A 116.2(6)
C8 C9 C12B 141.7(8)
C8 C9 C12C 130.9(18)
C8A C9 C12 125.6(6)
C8A C9 C12B 138.6(8)
C8A C9 C12C 154.0(16)
C10 C9 C8A 90.9(4)
C10 C9 C10A 54.4(4)
C10 C9 C12 129.9(6)
C10 C9 C12A 120.4(6)
C10 C9 C12B 95.5(7)
C10 C9 C12C 101.2(15)
C10A C9 C8A 110.8(4)
C10A C9 C12 121.7(6)
C10A C9 C12A 133.2(6)
C10A C9 C12B 106.1(7)
C10A C9 C12C 94.9(15)
C12A C9 C8A 115.9(5)
C12A C9 C12 18.6(5)
C12A C9 C12B 30.1(6)
C12A C9 C12C 38.3(15)
C12B C9 C12 34.5(8)
C12C C9 C12 32.1(12)
C12C C9 C12B 18.5(17)
C9 C10 H10 122.2
C9 C10 C11 115.5(6)
C11 C10 H10 122.2
C9 C10A H10A 118.2
C11A C10A C9 123.6(6)
C11A C10A H10A 118.2
C10 C11 H11 116.6
N1 C11 C10 126.9(6)
N1 C11 H11 116.6
C10A C11A H11A 120.8
N1 C11A C10A 118.4(6)
N1 C11A H11A 120.8
C9 C12 H12 119.3
C13 C12 C9 121.4(15)
C13 C12 H12 119.3
C9 C12A H12A 119.5
C13A C12A C9 120.9(10)
C13A C12A H12A 119.5
C9 C12B H12B 118.6
C13B C12B C9 123(3)
C13B C12B H12B 118.6
C9 C12C H12C 119.9
C13C C12C C9 120(3)
C13C C12C H12C 119.9
C12 C13 H13 119.0
C12 C13 C14 122(2)
C14 C13 H13 119.0
C12A C13A H13A 117.4
C12A C13A C14 125.3(13)
C14 C13A H13A 117.4
C12B C13B H13B 121.3
C12B C13B C14 117(3)
C14 C13B H13B 121.3
C12C C13C H13C 120.4
C12C C13C C14 119(3)
C14 C13C H13C 120.4
C13 C14 C13A 12.2(10)
C13 C14 C13B 34.8(13)
C13 C14 C13C 36.5(12)
C13 C14 C15 133.8(10)
C13B C14 C13A 36.8(15)
C13B C14 C13C 23.6(17)
C13C C14 C13A 29.9(8)
C15 C14 C13A 126.2(7)
C15 C14 C13B 103.3(14)
C15 C14 C13C 97.4(8)
C15A C14 C13 117.9(9)
C15A C14 C13A 123.3(6)
C15A C14 C13B 86.6(14)
C15A C14 C13C 100.9(7)
C15A C14 C15 52.2(4)
C15A C14 C19 96.0(5)
C15A C14 C19A 123.1(5)
C19 C14 C13 114.4(10)
C19 C14 C13A 121.7(7)
C19 C14 C13B 137.5(18)
C19 C14 C13C 150.9(8)
C19 C14 C15 111.6(5)
C19 C14 C19A 51.2(4)
C19A C14 C13 118.0(10)
C19A C14 C13A 113.6(6)
C19A C14 C13B 150.1(16)
C19A C14 C13C 130.8(8)
C19A C14 C15 93.7(4)
C14 C15 H15 118.1
C16 C15 C14 123.7(6)
C16 C15 H15 118.1
C14 C15A H15A 120.4
C14 C15A C16A 119.3(5)
C16A C15A H15A 120.4
C15 C16 H16 121.3
C17 C16 C15 117.4(7)
C17 C16 H16 121.3
C15A C16A H16A 119.5
C15A C16A C17 121.1(5)
C17 C16A H16A 119.5
C16 C17 C16A 52.4(4)
C16 C17 C18 125.1(5)
C16 C17 C18A 95.8(4)
C16 C17 O1 114.1(4)
C18 C17 C16A 95.7(4)
C18A C17 C16A 114.3(4)
C18A C17 C18 53.8(4)
O1 C17 C16A 120.3(4)
O1 C17 C18 120.8(4)
O1 C17 C18A 125.3(4)
C17 C18 H18 122.6
C19 C18 C17 114.8(7)
C19 C18 H18 122.6
C17 C18A H18A 118.3
C19A C18A C17 123.4(5)
C19A C18A H18A 118.3
C14 C19 C18 127.3(7)
C14 C19 H19 116.4
C18 C19 H19 116.4
C14 C19A C18A 118.7(6)
C14 C19A H19A 120.7
C18A C19A H19A 120.7
H20A C20 H20B 107.7
C21 C20 H20A 108.8
C21 C20 H20B 108.8
O1 C20 H20A 108.8
O1 C20 H20B 108.8
O1 C20 C21 114.0(5)
H20C C20A H20D 109.0
C21A C20A H20C 111.0
C21A C20A H20D 111.0
O1 C20A H20C 111.0
O1 C20A H20D 111.0
O1 C20A C21A 103.8(5)
C20 C21 H21A 109.0
C20 C21 H21B 109.0
H21A C21 H21B 107.8
C22 C21 C20 112.9(6)
C22 C21 H21A 109.0
C22 C21 H21B 109.0
C20A C21A H21C 108.7
C20A C21A H21D 108.7
H21C C21A H21D 107.6
C22A C21A C20A 114.0(6)
C22A C21A H21C 108.7
C22A C21A H21D 108.7
C21 C22 H22A 109.1
C21 C22 H22B 109.1
C21 C22 C23 112.7(6)
H22A C22 H22B 107.8
C23 C22 H22A 109.1
C23 C22 H22B 109.1
C21A C22A H22C 109.5
C21A C22A H22D 109.5
C21A C22A C23A 110.9(7)
H22C C22A H22D 108.0
C23A C22A H22C 109.5
C23A C22A H22D 109.5
C22A C23A H23D 109.5
C22A C23A H23E 109.5
C22A C23A H23F 109.5
H23D C23A H23E 109.5
H23D C23A H23F 109.5
H23E C23A H23F 109.5
C1 I1 N1 176.86(12)
C7 N1 I1 124.7(3)
C7A N1 C7 52.9(4)
C7A N1 C11 93.1(4)
C7A N1 C11A 123.1(5)
C7A N1 I1 121.9(4)
C11 N1 C7 111.4(4)
C11 N1 C11A 56.1(4)
C11 N1 I1 123.8(3)
C11A N1 C7 92.0(4)
C11A N1 I1 114.9(3)
C17 O1 C20 119.3(3)
C17 O1 C20A 118.9(3)
C20A O1 C20 64.1(4)

loop_
_geom_bond_atom_site_label_1
_geom_bond_atom_site_label_2
_geom_bond_distance
C1 C2 1.394(5)
C1 C6 1.377(6)
C1 I1 2.086(4)
C2 C3 1.376(6)
C2 F1 1.339(5)
C3 C4 1.370(7)
C3 F2 1.353(4)
C4 H4 0.9500
C4 C5 1.378(6)
C5 C6 1.379(6)
C5 F3 1.345(5)
C6 F4 1.345(4)
C7 H7 0.9500
C7 C8 1.361(10)
C7 N1 1.395(7)
C7A H7A 0.9500
C7A C8A 1.355(10)
C7A N1 1.214(7)
C8 H8 0.9500
C8 C9 1.327(9)
C8A H8A 0.9500
C8A C9 1.486(8)
C9 C10 1.375(10)
C9 C10A 1.388(8)
C9 C12 1.603(14)
C9 C12A 1.394(10)
C9 C12B 1.596(18)
C9 C12C 1.56(5)
C10 H10 0.9500
C10 C11 1.395(11)
C10A H10A 0.9500
C10A C11A 1.378(10)
C11 H11 0.9500
C11 N1 1.339(7)
C11A H11A 0.9500
C11A N1 1.367(7)
C12 H12 0.9500
C12 C13 1.315(13)
C12A H12A 0.9500
C12A C13A 1.323(11)
C12B H12B 0.9500
C12B C13B 1.287(18)
C12C H12C 0.9500
C12C C13C 1.297(18)
C13 H13 0.9500
C13 C14 1.39(3)
C13A H13A 0.9500
C13A C14 1.568(16)
C13B H13B 0.9500
C13B C14 1.49(4)
C13C H13C 0.9500
C13C C14 1.516(17)
C14 C15 1.485(11)
C14 C15A 1.352(8)
C14 C19 1.360(10)
C14 C19A 1.364(7)
C15 H15 0.9500
C15 C16 1.382(10)
C15A H15A 0.9500
C15A C16A 1.385(9)
C16 H16 0.9500
C16 C17 1.314(7)
C16A H16A 0.9500
C16A C17 1.478(7)
C17 C18 1.411(7)
C17 C18A 1.394(7)
C17 O1 1.352(4)
C18 H18 0.9500
C18 C19 1.387(10)
C18A H18A 0.9500
C18A C19A 1.388(9)
C19 H19 0.9500
C19A H19A 0.9500
C20 H20A 0.9900
C20 H20B 0.9900
C20 C21 1.510(7)
C20 O1 1.467(6)
C20A H20C 0.9900
C20A H20D 0.9900
C20A C21A 1.506(7)
C20A O1 1.414(6)
C21 H21A 0.9900
C21 H21B 0.9900
C21 C22 1.500(8)
C21A H21C 0.9900
C21A H21D 0.9900
C21A C22A 1.500(7)
C22 H22A 0.9900
C22 H22B 0.9900
C22 C23 1.540(9)
C22A H22C 0.9900
C22A H22D 0.9900
C22A C23A 1.542(9)
C23 H23A 0.9800
C23 H23B 0.9800
C23 H23C 0.9800
C23A H23D 0.9800
C23A H23E 0.9800
C23A H23F 0.9800
I1 N1 2.877(3)

loop_
_geom_torsion_atom_site_label_1
_geom_torsion_atom_site_label_2
_geom_torsion_atom_site_label_3
_geom_torsion_atom_site_label_4
_geom_torsion
C1 C2 C3 C4 -0.2(6)
C1 C2 C3 F2 -179.7(3)
C1 I1 N1 C7 115.6(19)
C1 I1 N1 C7A 180(100)
C1 I1 N1 C11 -61(2)
C1 I1 N1 C11A 4(2)
C2 C1 C6 C5 0.4(5)
C2 C1 C6 F4 -179.9(3)
C2 C1 I1 N1 -163.0(17)
C2 C3 C4 C5 0.2(6)
C3 C4 C5 C6 0.1(6)
C3 C4 C5 F3 180.0(3)
C4 C5 C6 C1 -0.4(6)
C4 C5 C6 F4 179.9(3)
C6 C1 C2 C3 -0.1(5)
C6 C1 C2 F1 179.7(3)
C6 C1 I1 N1 16(2)
C7 C8 C9 C8A -61.5(6)
C7 C8 C9 C10 2.8(9)
C7 C8 C9 C10A 51.9(7)
C7 C8 C9 C12 176.6(7)
C7 C8 C9 C12A -165.7(6)
C7 C8 C9 C12B 173.2(12)
C7 C8 C9 C12C 151(2)
C7A C8A C9 C8 78.3(7)
C7A C8A C9 C10 -52.2(6)
C7A C8A C9 C10A -0.2(8)
C7A C8A C9 C12 164.5(7)
C7A C8A C9 C12A -176.9(6)
C7A C8A C9 C12B -151.6(11)
C7A C8A C9 C12C -171(4)
C8 C7 N1 C7A 82.2(7)
C8 C7 N1 C11 5.2(8)
C8 C7 N1 C11A -48.9(7)
C8 C7 N1 I1 -171.3(5)
C8 C9 C10 C11 -1.8(9)
C8 C9 C10A C11A -51.6(8)
C8 C9 C12 C13 -170.6(12)
C8 C9 C12A C13A -123.2(11)
C8 C9 C12B C13B 31(4)
C8 C9 C12C C13C 53(5)
C8A C7A N1 C7 -65.5(7)
C8A C7A N1 C11 49.2(7)
C8A C7A N1 C11A -1.6(9)
C8A C7A N1 I1 -177.2(4)
C8A C9 C10 C11 45.2(6)
C8A C9 C10A C11A 1.2(8)
C8A C9 C12 C13 131.5(12)
C8A C9 C12A C13A 175.9(10)
C8A C9 C12B C13B -59(4)
C8A C9 C12C C13C -38(8)
C9 C10 C11 N1 2.7(9)
C9 C10A C11A N1 -2.3(10)
C9 C12 C13 C14 -177.2(10)
C9 C12A C13A C14 177.2(7)
C9 C12B C13B C14 -156(2)
C9 C12C C13C C14 156(3)
C10 C9 C10A C11A 76.7(7)
C10 C9 C12 C13 2.7(16)
C10 C9 C12A C13A 68.1(13)
C10 C9 C12B C13B -157(3)
C10 C9 C12C C13C -154(4)
C10 C11 N1 C7 -4.2(8)
C10 C11 N1 C7A -55.3(7)
C10 C11 N1 C11A 73.2(7)
C10 C11 N1 I1 172.4(5)
C10A C9 C10 C11 -70.0(6)
C10A C9 C12 C13 -65.3(15)
C10A C9 C12A C13A 0.1(15)
C10A C9 C12B C13B 149(3)
C10A C9 C12C C13C 152(4)
C10A C11A N1 C7 48.3(7)
C10A C11A N1 C7A 2.5(9)
C10A C11A N1 C11 -66.3(7)
C10A C11A N1 I1 178.3(5)
C12 C9 C10 C11 -174.1(7)
C12 C9 C10A C11A -164.2(7)
C12 C9 C12A C13A -58(2)
C12 C9 C12B C13B 25(3)
C12 C9 C12C C13C 2.6(17)
C12 C13 C14 C13A -56(6)
C12 C13 C14 C13B 35(4)
C12 C13 C14 C13C -6.0(14)
C12 C13 C14 C15 0(2)
C12 C13 C14 C15A 63.2(16)
C12 C13 C14 C19 174.9(12)
C12 C13 C14 C19A -127.6(15)
C12A C9 C10 C11 166.2(6)
C12A C9 C10A C11A 177.1(7)
C12A C9 C12 C13 68(3)
C12A C9 C12B C13B -9(3)
C12A C9 C12C C13C -28(2)
C12A C13A C14 C13 73(7)
C12A C13A C14 C13B 0(3)
C12A C13A C14 C13C -41.3(19)
C12A C13A C14 C15 -59.4(15)
C12A C13A C14 C15A 5.3(17)
C12A C13A C14 C19 128.8(13)
C12A C13A C14 C19A -173.4(11)
C12B C9 C10 C11 -175.8(8)
C12B C9 C10A C11A 161.9(9)
C12B C9 C12 C13 5.6(16)
C12B C9 C12A C13A 30.3(16)
C12B C9 C12C C13C -80(6)
C12B C13B C14 C13 -1.1(17)
C12B C13B C14 C13A 20(2)
C12B C13B C14 C13C 76(4)
C12B C13B C14 C15 154(3)
C12B C13B C14 C15A -156(4)
C12B C13B C14 C19 -61(5)
C12B C13B C14 C19A 31(7)
C12C C9 C10 C11 -158.0(19)
C12C C9 C10A C11A 176.9(19)
C12C C9 C12 C13 -28(4)
C12C C9 C12A C13A 0(3)
C12C C9 C12B C13B 94(6)
C12C C13C C14 C13 -16(3)
C12C C13C C14 C13A 3(3)
C12C C13C C14 C13B -86(5)
C12C C13C C14 C15 168(3)
C12C C13C C14 C15A -139(3)
C12C C13C C14 C19 -15(4)
C12C C13C C14 C19A 66(3)
C13 C14 C15 C16 175.4(11)
C13 C14 C15A C16A 170.9(10)
C13 C14 C19 C18 -174.7(10)
C13 C14 C19A C18A -171.0(9)
C13A C14 C15 C16 -172.1(7)
C13A C14 C15A C16A -176.4(8)
C13A C14 C19 C18 174.2(7)
C13A C14 C19A C18A 176.3(7)
C13B C14 C15 C16 156(2)
C13B C14 C15A C16A -173.5(19)
C13B C14 C19 C18 -142(2)
C13B C14 C19A C18A 169(4)
C13C C14 C15 C16 179.0(9)
C13C C14 C15A C16A -154.7(9)
C13C C14 C19 C18 -175.7(15)
C13C C14 C19A C18A 147.1(10)
C14 C15 C16 C17 -1.3(9)
C14 C15A C16A C17 -3.3(9)
C15 C14 C15A C16A -63.7(6)
C15 C14 C19 C18 1.3(9)
C15 C14 C19A C18A 43.9(6)
C15 C16 C17 C16A -66.6(6)
C15 C16 C17 C18 0.6(8)
C15 C16 C17 C18A 49.8(6)
C15 C16 C17 O1 -177.3(5)
C15A C14 C15 C16 80.9(7)
C15A C14 C19 C18 -50.3(8)
C15A C14 C19A C18A -2.4(8)
C15A C16A C17 C16 82.4(7)
C15A C16A C17 C18 -48.3(7)
C15A C16A C17 C18A 4.3(7)
C15A C16A C17 O1 -179.2(5)
C16 C17 C18 C19 0.9(8)
C16 C17 C18A C19A -55.8(7)
C16 C17 O1 C20 -174.1(5)
C16 C17 O1 C20A -99.2(5)
C16A C17 C18 C19 48.1(6)
C16A C17 C18A C19A -4.6(8)
C16A C17 O1 C20 126.8(5)
C16A C17 O1 C20A -158.4(5)
C17 C18 C19 C14 -1.9(10)
C17 C18A C19A C14 3.8(9)
C18 C17 C18A C19A 74.1(7)
C18 C17 O1 C20 7.9(6)
C18 C17 O1 C20A 82.8(5)
C18A C17 C18 C19 -67.9(6)
C18A C17 O1 C20 -57.2(6)
C18A C17 O1 C20A 17.7(6)
C19 C14 C15 C16 0.4(8)
C19 C14 C15A C16A 49.1(7)
C19 C14 C19A C18A -71.1(6)
C19A C14 C15 C16 -49.0(7)
C19A C14 C15A C16A 2.3(8)
C19A C14 C19 C18 78.0(8)
C20 C21 C22 C23 -177.1(7)
C20A C21A C22A C23A 177.5(7)
C21 C20 O1 C17 156.8(5)
C21 C20 O1 C20A 46.7(6)
C21A C20A O1 C17 174.0(4)
C21A C20A O1 C20 -75.3(5)
F1 C2 C3 C4 -179.9(3)
F1 C2 C3 F2 0.5(5)
F2 C3 C4 C5 179.7(3)
F3 C5 C6 C1 179.7(3)
F3 C5 C6 F4 0.0(5)
I1 C1 C2 C3 179.2(3)
I1 C1 C2 F1 -1.1(4)
I1 C1 C6 C5 -178.9(3)
I1 C1 C6 F4 0.8(4)
N1 C7 C8 C9 -4.8(10)
N1 C7A C8A C9 0.5(9)
O1 C17 C18 C19 178.6(5)
O1 C17 C18A C19A 179.1(5)
O1 C20 C21 C22 58.3(9)
O1 C20A C21A C22A 64.5(8)
